data_4075960
loop_
_publ_author_name
'Wei, Qiao-Hua'
'Zhang, Li-Yi'
'Yin, Gang-Qiang'
'Shi, Lin-Xi'
'Chen, Zhong-Ning'

_publ_section_title
;
 Luminescent Au6Ag13Cage Compounds of Arylacetylides, Metastable
 Intermediates to Au5Ag8Complexes of {1,2,3-C6(C6H4R-4)3}3-(R = H, CH3,
 But)
;
_journal_issue 16
_journal_name_full Organometallics
_journal_page_first 3818
_journal_paper_doi 10.1021/om050363d
_journal_volume 24
_journal_year 2005
_chemical_formula_sum 'C67 H56.67 Ag4.33 Au2 Cl0 F10 N0 O P2 Sb1.67'
_chemical_formula_weight 2194.02
_chemical_name_systematic
; 
 ? 
;
_space_group_IT_number 148
_symmetry_cell_setting rhombohedral
_symmetry_space_group_name_Hall '-R 3'
_symmetry_space_group_name_H-M 'R -3 :H'
_atom_sites_solution_hydrogens geom
_atom_sites_solution_primary direct
_atom_sites_solution_secondary difmap
_audit_creation_method SHELXL-97
_cell_angle_alpha 90.00
_cell_angle_beta 90.00
_cell_angle_gamma 120.00
_cell_formula_units_Z 18
_cell_length_a 25.140(4)
_cell_length_b 25.140(4)
_cell_length_c 59.228(12)
_cell_measurement_temperature 293(2)
_cell_volume 32418(10)
_computing_cell_refinement 'Bruker XSCANS'
_computing_data_collection 'Bruker XSCANS'
_computing_data_reduction 'Bruker SHELXTL'
_computing_molecular_graphics 'Bruker SHELXTL'
_computing_publication_material 'Bruker SHELXTL'
_computing_structure_refinement 'SHELXL-97 (Sheldrick, 1997)'
_computing_structure_solution 'SHELXS-97 (Sheldrick, 1990)'
_diffrn_ambient_temperature 293(2)
_diffrn_measured_fraction_theta_full 0.944
_diffrn_measured_fraction_theta_max 0.944
_diffrn_measurement_device_type 'Bruker P4'
_diffrn_measurement_method '\w scans'
_diffrn_radiation_monochromator graphite
_diffrn_radiation_source 'fine-focus sealed tube'
_diffrn_radiation_type MoK\a
_diffrn_radiation_wavelength 0.80000
_diffrn_reflns_av_R_equivalents 0.0000
_diffrn_reflns_av_sigmaI/netI 0.0291
_diffrn_reflns_limit_h_max 27
_diffrn_reflns_limit_h_min 0
_diffrn_reflns_limit_k_max 0
_diffrn_reflns_limit_k_min -23
_diffrn_reflns_limit_l_max 65
_diffrn_reflns_limit_l_min -66
_diffrn_reflns_number 10106
_diffrn_reflns_theta_full 26.69
_diffrn_reflns_theta_max 26.69
_diffrn_reflns_theta_min 1.12
_exptl_absorpt_coefficient_mu 5.932
_exptl_absorpt_correction_type none
_exptl_crystal_density_diffrn 2.023
_exptl_crystal_density_method 'not measured'
_exptl_crystal_F_000 18600
_refine_diff_density_max 2.379
_refine_diff_density_min -2.220
_refine_diff_density_rms 0.307
_refine_ls_extinction_coef 0.00027(2)
_refine_ls_extinction_expression Fc^*^=kFc[1+0.001xFc^2^\l^3^/sin(2\q)]^-1/4^
_refine_ls_extinction_method SHELXL
_refine_ls_goodness_of_fit_ref 1.083
_refine_ls_hydrogen_treatment constr
_refine_ls_matrix_type full
_refine_ls_number_parameters 461
_refine_ls_number_reflns 10106
_refine_ls_number_restraints 400
_refine_ls_restrained_S_all 1.064
_refine_ls_R_factor_all 0.1232
_refine_ls_R_factor_gt 0.0975
_refine_ls_shift/su_max 0.002
_refine_ls_shift/su_mean 0.000
_refine_ls_structure_factor_coef Fsqd
_refine_ls_weighting_details 'calc w=1/[\s^2^(Fo^2^)+(0.2350P)^2^+78.5000P] where P=(Fo^2^+2Fc^2^)/3'
_refine_ls_weighting_scheme calc
_refine_ls_wR_factor_gt 0.3007
_refine_ls_wR_factor_ref 0.3291
_reflns_number_gt 6731
_reflns_number_total 10106
_reflns_threshold_expression >2sigma(I)
_cod_data_source_file om050363dsi20050509_062135.cif
_cod_data_source_block compound_2a(SbF6)5
_cod_depositor_comments
;
The following automatic conversions were performed:

'_symmetry_cell_setting' value 'Rhombohedral' changed to
'rhombohedral' according to
/home/saulius/struct/CIF-dictionaries/cif_core.dic dictionary named
'cif_core.dic' version 2.4.1 from 2010-06-29.

Automatic conversion script
Id: cif_fix_values 1715 2011-07-08 13:25:40Z adriana 
;
_cod_original_cell_volume 32418(9)
_cod_original_sg_symbol_H-M R-3
_cod_database_code 4075960

loop_
_symmetry_equiv_pos_as_xyz
'x, y, z'
'-y, x-y, z'
'-x+y, -x, z'
'x+2/3, y+1/3, z+1/3'
'-y+2/3, x-y+1/3, z+1/3'
'-x+y+2/3, -x+1/3, z+1/3'
'x+1/3, y+2/3, z+2/3'
'-y+1/3, x-y+2/3, z+2/3'
'-x+y+1/3, -x+2/3, z+2/3'
'-x, -y, -z'
'y, -x+y, -z'
'x-y, x, -z'
'-x+2/3, -y+1/3, -z+1/3'
'y+2/3, -x+y+1/3, -z+1/3'
'x-y+2/3, x+1/3, -z+1/3'
'-x+1/3, -y+2/3, -z+2/3'
'y+1/3, -x+y+2/3, -z+2/3'
'x-y+1/3, x+2/3, -z+2/3'

loop_
_atom_site_label
_atom_site_type_symbol
_atom_site_fract_x
_atom_site_fract_y
_atom_site_fract_z
_atom_site_U_iso_or_equiv
_atom_site_adp_type
_atom_site_occupancy
_atom_site_symmetry_multiplicity
_atom_site_calc_flag
_atom_site_refinement_flags
Au1 Au 0.72683(3) 0.23465(3) 0.048007(13) 0.0991(4) Uani 1 1 d D
Au2 Au 0.83160(4) 0.40179(4) 0.052155(15) 0.1126(4) Uani 1 1 d D
Ag1 Ag 0.84273(6) 0.31404(6) 0.02271(2) 0.0940(5) Uani 1 1 d .
Ag2 Ag 0.64992(6) 0.25716(6) 0.00922(2) 0.0975(5) Uani 1 1 d D
Ag3 Ag 0.65636(7) 0.25963(7) 0.08953(3) 0.1049(5) Uani 1 1 d D
Ag4 Ag 0.83859(7) 0.30634(8) 0.07696(3) 0.1104(5) Uani 1 1 d .
Ag5 Ag 0.6667 0.3333 0.04949(9) 0.215(2) Uani 1 3 d S
P1 P 0.92553(19) 0.2920(2) 0.02360(8) 0.0879(12) Uani 1 1 d .
P2 P 0.9227(3) 0.2871(3) 0.07541(9) 0.1137(16) Uani 1 1 d .
C11 C 0.8416(8) 0.4100(8) 0.0183(3) 0.133(10) Uani 1 1 d D
C12 C 0.8625(7) 0.4248(9) -0.0013(3) 0.097(5) Uani 1 1 d D
C13 C 0.8897(7) 0.4427(8) -0.0230(2) 0.111(6) Uiso 1 1 d GD
C14 C 0.9515(7) 0.4611(9) -0.0253(3) 0.148(8) Uiso 1 1 d GD
C15 C 0.9813(7) 0.4857(9) -0.0457(3) 0.181(11) Uiso 1 1 d GD
C16 C 0.9492(10) 0.4918(9) -0.0637(2) 0.185(12) Uiso 1 1 d GD
C17 C 0.8874(10) 0.4734(12) -0.0613(3) 0.25(2) Uiso 1 1 d GD
C18 C 0.8576(7) 0.4489(11) -0.0410(3) 0.27(2) Uiso 1 1 d GD
C19 C 0.9821(16) 0.5198(19) -0.0858(4) 0.30(3) Uiso 1 1 d D
C21 C 0.8354(9) 0.3982(9) 0.0863(3) 0.117(7) Uani 1 1 d D
C22 C 0.8481(11) 0.4053(12) 0.1069(3) 0.133(8) Uani 1 1 d D
C23 C 0.8619(11) 0.4160(11) 0.1307(3) 0.157(9) Uiso 1 1 d GD
C24 C 0.9199(11) 0.4614(12) 0.1376(4) 0.27(2) Uiso 1 1 d GD
C25 C 0.9358(12) 0.4670(13) 0.1603(4) 0.32(3) Uiso 1 1 d GD
C26 C 0.8938(14) 0.4272(13) 0.1761(3) 0.222(15) Uiso 1 1 d GD
C27 C 0.8358(13) 0.3818(15) 0.1692(3) 0.400 Uiso 1 1 d GD
C28 C 0.8199(10) 0.3762(14) 0.1465(4) 0.400 Uiso 1 1 d GD
C29 C 0.9128(16) 0.4309(16) 0.2008(3) 0.210(14) Uiso 1 1 d D
C31 C 0.7352(8) 0.2368(7) 0.0148(3) 0.112(7) Uani 1 1 d D
C32 C 0.7480(9) 0.2376(10) -0.0056(3) 0.107(6) Uani 1 1 d D
C33 C 0.7660(9) 0.2389(10) -0.0288(3) 0.152(9) Uiso 1 1 d GD
C34 C 0.7702(12) 0.1898(9) -0.0375(4) 0.209(14) Uiso 1 1 d GD
C35 C 0.7974(13) 0.1950(12) -0.0584(4) 0.27(2) Uiso 1 1 d GD
C36 C 0.8204(12) 0.2492(14) -0.0706(3) 0.32(3) Uiso 1 1 d GD
C37 C 0.8161(13) 0.2983(11) -0.0620(4) 0.30(3) Uiso 1 1 d GD
C38 C 0.7889(12) 0.2932(9) -0.0410(4) 0.211(14) Uiso 1 1 d GD
C39 C 0.8490(19) 0.254(2) -0.0937(4) 0.29(2) Uiso 1 1 d D
C41 C 0.7294(8) 0.2257(9) 0.0809(3) 0.117(7) Uani 1 1 d D
C42 C 0.7365(9) 0.2156(10) 0.1008(3) 0.113(6) Uani 1 1 d D
C43 C 0.7464(13) 0.2068(12) 0.1239(3) 0.190(12) Uiso 1 1 d GD
C44 C 0.7867(14) 0.2585(11) 0.1363(5) 0.39(4) Uiso 1 1 d GD
C45 C 0.7970(15) 0.2530(15) 0.1590(4) 0.30(3) Uiso 1 1 d GD
C46 C 0.7671(15) 0.1957(18) 0.1694(3) 0.27(2) Uiso 1 1 d GD
C47 C 0.7268(17) 0.1440(14) 0.1570(5) 0.39(4) Uiso 1 1 d GD
C48 C 0.7165(16) 0.1496(11) 0.1343(5) 0.47(5) Uiso 1 1 d GD
C49 C 0.779(2) 0.192(3) 0.1943(4) 0.400 Uiso 1 1 d D
C51 C 0.6667 0.3333 -0.0135(3) 0.078(6) Uani 1 3 d SD
C52 C 0.6667 0.3333 -0.0347(3) 0.130(12) Uani 1 3 d SD
C53 C 0.6667 0.3333 -0.0589(3) 0.129(12) Uiso 1 3 d SGD
C54 C 0.678(3) 0.292(2) -0.0707(4) 0.13(2) Uiso 0.33 1 d PGD
C55 C 0.678(3) 0.292(2) -0.0942(4) 0.19(4) Uiso 0.33 1 d PGD
C56 C 0.6667(16) 0.3335(16) -0.1058(3) 0.33(5) Uiso 1 3 d SGD
C57 C 0.656(3) 0.375(3) -0.0940(4) 0.22(5) Uiso 0.33 1 d PGD
C58 C 0.656(3) 0.375(2) -0.0705(4) 0.14(2) Uiso 0.33 1 d PGD
C59 C 0.6667 0.3333 -0.1315(4) 0.23(3) Uiso 1 3 d SD
C61 C 0.6667 0.3333 0.1131(4) 0.120(12) Uani 1 3 d SD
C62 C 0.6667 0.3333 0.1344(3) 0.128(13) Uani 1 3 d SD
C63 C 0.6667 0.3333 0.1586(4) 0.19(2) Uiso 1 3 d SGD
C64 C 0.706(2) 0.319(3) 0.1704(4) 0.22(5) Uiso 0.33 1 d PGD
C65 C 0.706(3) 0.320(4) 0.1938(4) 0.28(7) Uiso 0.33 1 d PGD
C66 C 0.6668(16) 0.3335(16) 0.2056(4) 0.19(2) Uiso 1 3 d SGD
C67 C 0.628(2) 0.348(3) 0.1938(4) 0.14(2) Uiso 0.33 1 d PGD
C68 C 0.628(2) 0.348(3) 0.1704(4) 0.119(18) Uiso 0.33 1 d PGD
C69 C 0.6667 0.3333 0.2312(4) 0.400 Uiso 1 3 d SD
C101 C 0.9710(8) 0.3178(10) 0.0496(3) 0.113(6) Uani 1 1 d .
C111 C 0.9053(7) 0.2112(7) 0.0196(3) 0.086(4) Uani 1 1 d .
C112 C 0.8436(9) 0.1680(8) 0.0193(4) 0.117(6) Uani 1 1 d .
C113 C 0.8330(14) 0.1100(12) 0.0164(4) 0.145(8) Uani 1 1 d .
C114 C 0.8755(15) 0.0921(12) 0.0159(4) 0.135(8) Uani 1 1 d .
C115 C 0.9341(11) 0.1359(10) 0.0167(4) 0.116(6) Uani 1 1 d .
C116 C 0.9483(9) 0.1943(9) 0.0191(3) 0.106(5) Uani 1 1 d .
C121 C 0.9795(7) 0.3316(8) 0.0013(3) 0.087(4) Uani 1 1 d .
C122 C 1.0337(8) 0.3860(9) 0.0041(5) 0.124(7) Uani 1 1 d .
C123 C 1.0698(12) 0.4107(12) -0.0111(6) 0.147(9) Uani 1 1 d .
C124 C 1.0576(12) 0.3926(13) -0.0356(6) 0.154(10) Uani 1 1 d .
C125 C 0.9980(13) 0.3339(15) -0.0395(5) 0.154(9) Uani 1 1 d .
C126 C 0.9626(8) 0.3052(10) -0.0199(4) 0.117(6) Uani 1 1 d .
C131 C 0.9033(11) 0.2075(8) 0.0775(3) 0.136(7) Uiso 1 1 d G
C132 C 0.9490(8) 0.1918(13) 0.0770(4) 0.203(13) Uiso 1 1 d G
C133 C 0.9335(15) 0.1305(15) 0.0785(5) 0.28(2) Uiso 1 1 d G
C134 C 0.8723(18) 0.0850(10) 0.0804(5) 0.227(16) Uiso 1 1 d G
C135 C 0.8265(11) 0.1007(10) 0.0808(5) 0.37(4) Uiso 1 1 d G
C136 C 0.8420(9) 0.1619(12) 0.0793(4) 0.167(10) Uiso 1 1 d G
C141 C 0.9788(16) 0.3207(13) 0.0998(5) 0.227(9) Uiso 1 1 d G
C142 C 0.9576(12) 0.3397(16) 0.1180(7) 0.227(9) Uiso 1 1 d G
C143 C 0.996(2) 0.3678(19) 0.1364(6) 0.53(7) Uiso 1 1 d G
C144 C 1.0549(18) 0.3768(17) 0.1367(6) 0.33(3) Uiso 1 1 d G
C145 C 1.0761(11) 0.3578(15) 0.1184(7) 0.227(9) Uiso 1 1 d G
C146 C 1.0380(18) 0.3298(15) 0.1000(5) 0.227(9) Uiso 1 1 d G
Sb1 Sb 0.9613(3) 1.3203(4) -0.11920(9) 0.310(4) Uani 0.67 1 d PD
Sb2 Sb 0.7845(4) -0.0947(3) 0.06246(13) 0.316(4) Uani 0.67 1 d PD
Sb3 Sb 1.0000 0.0000 0.0340(2) 0.368(5) Uani 1 3 d SD
F11 F 0.9116(10) 1.3402(12) -0.1023(4) 0.36(3) Uiso 0.67 1 d PD
F12 F 0.8944(8) 1.2674(10) -0.1367(4) 0.36(3) Uiso 0.67 1 d PD
F13 F 1.0112(10) 1.3006(12) -0.1360(4) 0.31(2) Uiso 0.67 1 d PD
F14 F 1.0284(8) 1.3732(9) -0.1017(3) 0.214(11) Uiso 0.67 1 d PD
F15 F 0.9445(12) 1.2566(9) -0.0994(4) 0.35(3) Uiso 0.67 1 d PD
F16 F 0.9783(11) 1.3842(9) -0.1388(4) 0.274(17) Uiso 0.67 1 d PD
F21 F 0.7257(17) -0.090(2) 0.0448(8) 0.42(3) Uiso 0.67 1 d PD
F22 F 0.7240(17) -0.1587(17) 0.0792(8) 0.44(4) Uiso 0.67 1 d PD
F23 F 0.8434(18) -0.096(2) 0.0807(8) 0.48(4) Uiso 0.67 1 d PD
F24 F 0.8450(18) -0.0309(19) 0.0457(8) 0.555 Uiso 0.67 1 d PD
F25 F 0.788(3) -0.150(2) 0.0424(8) 0.560 Uiso 0.67 1 d PD
F26 F 0.782(2) -0.037(2) 0.0813(8) 0.500 Uiso 0.67 1 d PD
F31 F 0.992(3) 0.050(2) 0.0553(6) 0.45(3) Uiso 1 1 d D
F32 F 1.024(4) 0.0447(13) 0.0074(3) 0.39(3) Uiso 1 1 d D
O1 O 0.873(2) 1.430(2) -0.1635(7) 0.34(2) Uiso 1 1 d .

loop_
_atom_site_aniso_label
_atom_site_aniso_U_11
_atom_site_aniso_U_22
_atom_site_aniso_U_33
_atom_site_aniso_U_23
_atom_site_aniso_U_13
_atom_site_aniso_U_12
Au1 0.0993(6) 0.1002(6) 0.1012(6) -0.0005(4) -0.0014(4) 0.0525(4)
Au2 0.1177(7) 0.1101(6) 0.1166(7) -0.0026(4) 0.0051(4) 0.0619(5)
Ag1 0.0833(8) 0.1045(9) 0.1071(10) -0.0061(7) -0.0018(6) 0.0566(7)
Ag2 0.0995(9) 0.0877(9) 0.1049(10) -0.0029(6) 0.0021(7) 0.0465(7)
Ag3 0.1126(11) 0.1068(10) 0.0946(9) 0.0030(7) -0.0023(7) 0.0543(8)
Ag4 0.1088(11) 0.1362(13) 0.1021(10) -0.0010(8) -0.0037(8) 0.0731(10)
Ag5 0.219(4) 0.219(4) 0.206(5) 0.000 0.000 0.1096(18)
P1 0.071(2) 0.088(3) 0.108(3) -0.011(2) -0.007(2) 0.042(2)
P2 0.123(4) 0.142(4) 0.101(3) -0.020(3) -0.022(3) 0.085(4)
C11 0.076(12) 0.067(10) 0.26(3) 0.011(14) -0.024(15) 0.035(9)
C12 0.067(10) 0.107(13) 0.099(12) 0.020(10) 0.011(8) 0.030(9)
C21 0.101(13) 0.103(13) 0.15(2) -0.036(12) -0.009(12) 0.056(11)
C22 0.141(18) 0.16(2) 0.106(15) -0.028(14) -0.020(14) 0.082(17)
C31 0.077(11) 0.068(10) 0.19(2) -0.020(11) -0.034(12) 0.039(8)
C32 0.106(13) 0.148(18) 0.087(11) -0.023(11) 0.003(10) 0.079(13)
C41 0.088(12) 0.087(12) 0.17(2) 0.018(12) 0.009(12) 0.037(10)
C42 0.128(16) 0.139(16) 0.088(12) 0.033(11) 0.033(11) 0.078(14)
C51 0.085(10) 0.085(10) 0.063(14) 0.000 0.000 0.043(5)
C52 0.15(2) 0.15(2) 0.10(2) 0.000 0.000 0.073(10)
C61 0.088(13) 0.088(13) 0.18(4) 0.000 0.000 0.044(7)
C62 0.18(2) 0.18(2) 0.029(12) 0.000 0.000 0.089(11)
C101 0.082(11) 0.135(16) 0.111(13) -0.016(11) -0.008(10) 0.046(11)
C111 0.078(10) 0.076(9) 0.102(11) -0.002(8) -0.002(8) 0.037(8)
C112 0.093(13) 0.070(11) 0.172(19) 0.000(11) -0.005(12) 0.028(10)
C113 0.16(2) 0.12(2) 0.135(19) -0.014(14) -0.012(16) 0.060(17)
C114 0.17(2) 0.124(19) 0.124(17) -0.024(14) 0.000(16) 0.09(2)
C115 0.120(16) 0.089(13) 0.138(17) -0.017(11) 0.000(13) 0.051(12)
C116 0.102(13) 0.106(14) 0.124(14) -0.001(11) 0.006(10) 0.063(11)
C121 0.076(10) 0.094(11) 0.101(11) 0.003(9) 0.015(8) 0.049(9)
C122 0.058(10) 0.088(12) 0.19(2) 0.004(13) 0.039(12) 0.007(9)
C123 0.110(18) 0.122(18) 0.18(2) -0.003(18) -0.008(18) 0.033(15)
C124 0.098(16) 0.14(2) 0.21(3) 0.03(2) 0.050(18) 0.051(15)
C125 0.15(2) 0.19(3) 0.14(2) -0.002(18) 0.021(16) 0.09(2)
C126 0.079(11) 0.124(15) 0.126(16) 0.023(13) 0.020(11) 0.034(11)
Sb1 0.318(7) 0.459(11) 0.183(4) 0.007(5) 0.032(4) 0.217(8)
Sb2 0.434(11) 0.212(5) 0.314(7) 0.019(5) -0.027(7) 0.170(6)
Sb3 0.365(8) 0.365(8) 0.374(12) 0.000 0.000 0.182(4)

loop_
_atom_type_symbol
_atom_type_description
_atom_type_scat_dispersion_real
_atom_type_scat_dispersion_imag
_atom_type_scat_source
C C 0.0033 0.0016 'International Tables Vol C Tables 4.2.6.8 and 6.1.1.4'
H H 0.0000 0.0000 'International Tables Vol C Tables 4.2.6.8 and 6.1.1.4'
N N 0.0061 0.0033 'International Tables Vol C Tables 4.2.6.8 and 6.1.1.4'
O O 0.0106 0.0060 'International Tables Vol C Tables 4.2.6.8 and 6.1.1.4'
F F 0.0171 0.0103 'International Tables Vol C Tables 4.2.6.8 and 6.1.1.4'
P P 0.1023 0.0942 'International Tables Vol C Tables 4.2.6.8 and 6.1.1.4'
Cl Cl 0.1484 0.1585 'International Tables Vol C Tables 4.2.6.8 and 6.1.1.4'
Ag Ag -0.8971 1.1015 'International Tables Vol C Tables 4.2.6.8 and 6.1.1.4'
Sb Sb -0.5866 1.5461 'International Tables Vol C Tables 4.2.6.8 and 6.1.1.4'
Au Au -2.0133 8.8022 'International Tables Vol C Tables 4.2.6.8 and 6.1.1.4'

loop_
_geom_angle_atom_site_label_1
_geom_angle_atom_site_label_2
_geom_angle_atom_site_label_3
_geom_angle
_geom_angle_site_symmetry_1
_geom_angle_site_symmetry_3
C41 Au1 C31 168.6(8) . .
C41 Au1 Ag1 119.8(5) . .
C31 Au1 Ag1 55.0(5) . .
C41 Au1 Ag4 55.1(5) . .
C31 Au1 Ag4 119.8(5) . .
Ag1 Au1 Ag4 65.02(5) . .
C41 Au1 Ag2 141.4(6) . .
C31 Au1 Ag2 49.7(5) . .
Ag1 Au1 Ag2 89.75(4) . .
Ag4 Au1 Ag2 139.77(5) . .
C41 Au1 Ag3 47.9(6) . .
C31 Au1 Ag3 143.5(5) . .
Ag1 Au1 Ag3 133.69(4) . .
Ag4 Au1 Ag3 83.65(4) . .
Ag2 Au1 Ag3 94.13(4) . .
C11 Au2 C21 171.3(8) . .
C11 Au2 Ag4 122.2(5) . .
C21 Au2 Ag4 55.4(5) . .
C11 Au2 Ag1 55.4(5) . .
C21 Au2 Ag1 122.3(5) . .
Ag4 Au2 Ag1 67.04(5) . .
C11 Au2 Ag3 139.0(5) . 2_655
C21 Au2 Ag3 49.2(5) . 2_655
Ag4 Au2 Ag3 87.39(5) . 2_655
Ag1 Au2 Ag3 136.90(5) . 2_655
C11 Au2 Ag2 44.8(5) . 2_655
C21 Au2 Ag2 143.8(5) . 2_655
Ag4 Au2 Ag2 130.59(5) . 2_655
Ag1 Au2 Ag2 78.84(4) . 2_655
Ag3 Au2 Ag2 94.87(5) 2_655 2_655
P1 Ag1 C11 132.0(4) . .
P1 Ag1 C31 123.9(4) . .
C11 Ag1 C31 102.1(6) . .
P1 Ag1 Au2 125.36(12) . .
C11 Ag1 Au2 42.9(5) . .
C31 Ag1 Au2 103.1(4) . .
P1 Ag1 Au1 120.17(13) . .
C11 Ag1 Au1 103.0(4) . .
C31 Ag1 Au1 41.1(5) . .
Au2 Ag1 Au1 77.06(4) . .
P1 Ag1 Ag4 88.29(12) . .
C11 Ag1 Ag4 98.6(5) . .
C31 Ag1 Ag4 98.7(5) . .
Au2 Ag1 Ag4 55.88(4) . .
Au1 Ag1 Ag4 57.78(4) . .
C51 Ag2 C11 137.9(5) . 3_665
C51 Ag2 C31 117.1(5) . .
C11 Ag2 C31 98.0(6) 3_665 .
C51 Ag2 Ag5 91.5(4) . .
C11 Ag2 Ag5 105.4(5) 3_665 .
C31 Ag2 Ag5 99.7(4) . .
C51 Ag2 Ag2 46.7(3) . 2_655
C11 Ag2 Ag2 164.3(5) 3_665 2_655
C31 Ag2 Ag2 88.4(4) . 2_655
Ag5 Ag2 Ag2 59.27(6) . 2_655
C51 Ag2 Ag2 46.7(3) . 3_665
C11 Ag2 Ag2 110.9(4) 3_665 3_665
C31 Ag2 Ag2 147.6(4) . 3_665
Ag5 Ag2 Ag2 59.27(6) . 3_665
Ag2 Ag2 Ag2 60.0 2_655 3_665
C51 Ag2 Au1 135.7(2) . .
C11 Ag2 Au1 86.2(5) 3_665 .
C31 Ag2 Au1 37.6(5) . .
Ag5 Ag2 Au1 68.63(6) . .
Ag2 Ag2 Au1 90.28(5) 2_655 .
Ag2 Ag2 Au1 127.67(3) 3_665 .
C51 Ag2 Au2 147.4(2) . 3_665
C11 Ag2 Au2 37.0(5) 3_665 3_665
C31 Ag2 Au2 93.0(4) . 3_665
Ag5 Ag2 Au2 70.08(7) . 3_665
Ag2 Ag2 Au2 128.76(3) 2_655 3_665
Ag2 Ag2 Au2 101.05(5) 3_665 3_665
Au1 Ag2 Au2 63.25(3) . 3_665
C61 Ag3 C21 122.1(6) . 3_665
C61 Ag3 C41 128.9(5) . .
C21 Ag3 C41 99.9(7) 3_665 .
C61 Ag3 Ag5 92.6(5) . .
C21 Ag3 Ag5 107.4(4) 3_665 .
C41 Ag3 Ag5 101.9(4) . .
C61 Ag3 Ag3 47.6(3) . 2_655
C21 Ag3 Ag3 157.7(5) 3_665 2_655
C41 Ag3 Ag3 100.4(4) . 2_655
Ag5 Ag3 Ag3 59.21(6) . 2_655
C61 Ag3 Ag3 47.6(3) . 3_665
C21 Ag3 Ag3 98.1(5) 3_665 3_665
C41 Ag3 Ag3 157.3(4) . 3_665
Ag5 Ag3 Ag3 59.21(6) . 3_665
Ag3 Ag3 Ag3 60.0 2_655 3_665
C61 Ag3 Au2 143.0(2) . 3_665
C21 Ag3 Au2 40.1(5) 3_665 3_665
C41 Ag3 Au2 87.8(5) . 3_665
Ag5 Ag3 Au2 72.73(7) . 3_665
Ag3 Ag3 Au2 131.94(3) 2_655 3_665
Ag3 Ag3 Au2 97.26(6) 3_665 3_665
C61 Ag3 Au1 141.4(3) . .
C21 Ag3 Au1 96.0(5) 3_665 .
C41 Ag3 Au1 36.7(5) . .
Ag5 Ag3 Au1 68.21(7) . .
Ag3 Ag3 Au1 94.74(5) 2_655 .
Ag3 Ag3 Au1 127.41(3) 3_665 .
Au2 Ag3 Au1 64.67(4) 3_665 .
P2 Ag4 C21 131.0(5) . .
P2 Ag4 C41 124.6(5) . .
C21 Ag4 C41 102.1(7) . .
P2 Ag4 Au2 125.02(17) . .
C21 Ag4 Au2 43.7(5) . .
C41 Ag4 Au2 103.0(4) . .
P2 Ag4 Au1 120.83(15) . .
C21 Ag4 Au1 103.6(5) . .
C41 Ag4 Au1 40.6(5) . .
Au2 Ag4 Au1 77.36(4) . .
P2 Ag4 Ag1 88.20(14) . .
C21 Ag4 Ag1 100.7(5) . .
C41 Ag4 Ag1 97.5(5) . .
Au2 Ag4 Ag1 57.07(4) . .
Au1 Ag4 Ag1 57.20(4) . .
Ag3 Ag5 Ag3 61.57(12) . 2_655
Ag3 Ag5 Ag3 61.57(12) . 3_665
Ag3 Ag5 Ag3 61.57(12) 2_655 3_665
Ag3 Ag5 Ag2 107.68(4) . .
Ag3 Ag5 Ag2 148.17(4) 2_655 .
Ag3 Ag5 Ag2 143.18(4) 3_665 .
Ag3 Ag5 Ag2 143.18(4) . 2_655
Ag3 Ag5 Ag2 107.68(4) 2_655 2_655
Ag3 Ag5 Ag2 148.16(4) 3_665 2_655
Ag2 Ag5 Ag2 61.46(11) . 2_655
Ag3 Ag5 Ag2 148.17(4) . 3_665
Ag3 Ag5 Ag2 143.18(4) 2_655 3_665
Ag3 Ag5 Ag2 107.68(4) 3_665 3_665
Ag2 Ag5 Ag2 61.46(11) . 3_665
Ag2 Ag5 Ag2 61.46(11) 2_655 3_665
C121 P1 C101 105.0(9) . .
C121 P1 C111 103.5(8) . .
C101 P1 C111 106.0(9) . .
C121 P1 Ag1 110.9(5) . .
C101 P1 Ag1 113.3(7) . .
C111 P1 Ag1 117.1(5) . .
C131 P2 C101 105.8(10) . .
C131 P2 C141 99.9(12) . .
C101 P2 C141 104.8(13) . .
C131 P2 Ag4 116.3(8) . .
C101 P2 Ag4 113.9(7) . .
C141 P2 Ag4 114.6(13) . .
C12 C11 Au2 164.5(17) . .
C12 C11 Ag2 95.2(13) . 2_655
Au2 C11 Ag2 98.2(7) . 2_655
C12 C11 Ag1 100.5(15) . .
Au2 C11 Ag1 81.7(6) . .
Ag2 C11 Ag1 112.0(7) 2_655 .
C11 C12 C13 176.7(17) . .
C14 C13 C18 120.0 . .
C14 C13 C12 118.5(12) . .
C18 C13 C12 121.0(12) . .
C13 C14 C15 120.0 . .
C14 C15 C16 120.0 . .
C15 C16 C17 120.0 . .
C15 C16 C19 120.0(7) . .
C17 C16 C19 120.0(7) . .
C18 C17 C16 120.0 . .
C17 C18 C13 120.0 . .
C22 C21 Au2 169(2) . .
C22 C21 Ag3 96.0(15) . 2_655
Au2 C21 Ag3 90.7(7) . 2_655
C22 C21 Ag4 103.4(16) . .
Au2 C21 Ag4 80.8(6) . .
Ag3 C21 Ag4 121.2(8) 2_655 .
C21 C22 C23 177(3) . .
C24 C23 C28 120.0 . .
C24 C23 C22 119.8(15) . .
C28 C23 C22 119.8(15) . .
C23 C24 C25 120.0 . .
C26 C25 C24 120.0 . .
C25 C26 C27 120.0 . .
C25 C26 C29 119.8(18) . .
C27 C26 C29 120.1(18) . .
C28 C27 C26 120.0 . .
C27 C28 C23 120.0 . .
C32 C31 Au1 171.0(15) . .
C32 C31 Ag1 89.9(13) . .
Au1 C31 Ag1 83.9(6) . .
C32 C31 Ag2 96.2(13) . .
Au1 C31 Ag2 92.7(7) . .
Ag1 C31 Ag2 126.0(7) . .
C31 C32 C33 177(2) . .
C34 C33 C38 120.0 . .
C34 C33 C32 119.6(14) . .
C38 C33 C32 119.4(14) . .
C35 C34 C33 120.0 . .
C34 C35 C36 120.0 . .
C35 C36 C37 120.0 . .
C35 C36 C39 119.3(18) . .
C37 C36 C39 120.7(18) . .
C38 C37 C36 120.0 . .
C37 C38 C33 120.0 . .
C42 C41 Au1 169.7(19) . .
C42 C41 Ag3 94.7(15) . .
Au1 C41 Ag3 95.5(7) . .
C42 C41 Ag4 92.4(14) . .
Au1 C41 Ag4 84.3(7) . .
Ag3 C41 Ag4 117.0(8) . .
C41 C42 C43 177(2) . .
C44 C43 C48 120.0 . .
C44 C43 C42 117.5(16) . .
C48 C43 C42 122.5(16) . .
C43 C44 C45 120.0 . .
C44 C45 C46 120.0 . .
C45 C46 C47 120.0 . .
C45 C46 C49 118.4(19) . .
C47 C46 C49 121.6(19) . .
C48 C47 C46 120.0 . .
C47 C48 C43 120.0 . .
C52 C51 Ag2 127.7(4) . .
C52 C51 Ag2 127.7(4) . 2_655
Ag2 C51 Ag2 86.5(6) . 2_655
C52 C51 Ag2 127.7(4) . 3_665
Ag2 C51 Ag2 86.5(6) . 3_665
Ag2 C51 Ag2 86.5(6) 2_655 3_665
C51 C52 C53 180.000(1) . .
C58 C53 C54 51.4(10) 3_665 2_655
C58 C53 C54 51(4) 3_665 .
C54 C53 C54 97(4) 2_655 .
C58 C53 C58 97(4) 3_665 .
C54 C53 C58 51(4) 2_655 .
C54 C53 C58 120.0 . .
C58 C53 C58 97.47(11) 3_665 2_655
C54 C53 C58 120(3) 2_655 2_655
C54 C53 C58 51(4) . 2_655
C58 C53 C58 97(4) . 2_655
C58 C53 C54 120(3) 3_665 3_665
C54 C53 C54 96.89(11) 2_655 3_665
C54 C53 C54 97(4) . 3_665
C58 C53 C54 51(4) . 3_665
C58 C53 C54 51.2(9) 2_655 3_665
C58 C53 C52 119.8(13) 3_665 .
C54 C53 C52 120.2(14) 2_655 .
C54 C53 C52 120.2(7) . .
C58 C53 C52 119.8(7) . .
C58 C53 C52 119.8(13) 2_655 .
C54 C53 C52 120.2(14) 3_665 .
C58 C54 C58 120.4(13) 3_665 2_655
C58 C54 C53 64(4) 3_665 .
C58 C54 C53 64(4) 2_655 .
C58 C54 C55 90.29(6) 3_665 .
C58 C54 C55 90.4 2_655 .
C53 C54 C55 120.0 . .
C58 C54 C57 49.4(18) 3_665 3_665
C58 C54 C57 110.0(17) 2_655 3_665
C53 C54 C57 96(4) . 3_665
C55 C54 C57 40.9(17) . 3_665
C58 C54 C57 110.0(18) 3_665 2_655
C58 C54 C57 49.2(17) 2_655 2_655
C53 C54 C57 96(4) . 2_655
C55 C54 C57 41.2(17) . 2_655
C57 C54 C57 69.8(16) 3_665 2_655
C57 C55 C57 121(4) 3_665 2_655
C57 C55 C54 89.7 3_665 .
C57 C55 C54 89.61(5) 2_655 .
C57 C55 C56 65(5) 3_665 .
C57 C55 C56 65(5) 2_655 .
C54 C55 C56 120.2 . .
C57 C55 C58 49.0(14) 3_665 3_665
C57 C55 C58 109.3(17) 2_655 3_665
C54 C55 C58 40.7(15) . 3_665
C56 C55 C58 96(3) . 3_665
C57 C55 C58 109.4(17) 3_665 2_655
C57 C55 C58 48.8(14) 2_655 2_655
C54 C55 C58 40.8(15) . 2_655
C56 C55 C58 96(3) . 2_655
C58 C55 C58 69.0(5) 3_665 2_655
C55 C56 C55 97.3(3) 2_655 3_665
C55 C56 C57 51(4) 2_655 .
C55 C56 C57 52(4) 3_665 .
C55 C56 C55 97(4) 2_655 .
C55 C56 C55 97(4) 3_665 .
C57 C56 C55 120.0 . .
C55 C56 C57 52(3) 2_655 3_665
C55 C56 C57 120(3) 3_665 3_665
C57 C56 C57 97(4) . 3_665
C55 C56 C57 51(4) . 3_665
C55 C56 C57 120(3) 2_655 2_655
C55 C56 C57 51(3) 3_665 2_655
C57 C56 C57 97(4) . 2_655
C55 C56 C57 51(4) . 2_655
C57 C56 C57 97.1(3) 3_665 2_655
C55 C56 C59 120(3) 2_655 .
C55 C56 C59 120(3) 3_665 .
C57 C56 C59 120.2(19) . .
C55 C56 C59 119.8(19) . .
C57 C56 C59 120(3) 3_665 .
C57 C56 C59 120(3) 2_655 .
C55 C57 C55 119(4) 2_655 3_665
C55 C57 C56 64(4) 2_655 .
C55 C57 C56 63(4) 3_665 .
C55 C57 C58 90.4 2_655 .
C55 C57 C58 90.28(6) 3_665 .
C56 C57 C58 119.8 . .
C55 C57 C54 49.4(16) 2_655 2_655
C55 C57 C54 108.8(17) 3_665 2_655
C56 C57 C54 95(3) . 2_655
C58 C57 C54 41.0(15) . 2_655
C55 C57 C54 108.9(17) 2_655 3_665
C55 C57 C54 49.2(15) 3_665 3_665
C56 C57 C54 95(3) . 3_665
C58 C57 C54 41.1(15) . 3_665
C54 C57 C54 69.1(5) 2_655 3_665
C54 C58 C54 119.5(14) 2_655 3_665
C54 C58 C57 89.62(5) 2_655 .
C54 C58 C57 89.7 3_665 .
C54 C58 C53 64(4) 2_655 .
C54 C58 C53 64(4) 3_665 .
C57 C58 C53 120.0 . .
C54 C58 C55 49.0(19) 2_655 2_655
C54 C58 C55 108.2(18) 3_665 2_655
C57 C58 C55 40.6(19) . 2_655
C53 C58 C55 95(4) . 2_655
C54 C58 C55 108.3(18) 2_655 3_665
C54 C58 C55 48.8(18) 3_665 3_665
C57 C58 C55 40.9(19) . 3_665
C53 C58 C55 95(4) . 3_665
C55 C58 C55 68.3(16) 2_655 3_665
C62 C61 Ag3 128.8(5) . .
C62 C61 Ag3 128.8(5) . 2_655
Ag3 C61 Ag3 84.9(7) . 2_655
C62 C61 Ag3 128.8(5) . 3_665
Ag3 C61 Ag3 84.9(7) . 3_665
Ag3 C61 Ag3 84.9(7) 2_655 3_665
C61 C62 C63 180.000(2) . .
C64 C63 C68 51.6(10) 2_655 3_665
C64 C63 C64 97(4) 2_655 .
C68 C63 C64 51(4) 3_665 .
C64 C63 C68 51(4) 2_655 .
C68 C63 C68 97(4) 3_665 .
C64 C63 C68 120.0 . .
C64 C63 C64 97.19(11) 2_655 3_665
C68 C63 C64 120(2) 3_665 3_665
C64 C63 C64 97(4) . 3_665
C68 C63 C64 52(4) . 3_665
C64 C63 C68 120(2) 2_655 2_655
C68 C63 C68 97.18(11) 3_665 2_655
C64 C63 C68 52(4) . 2_655
C68 C63 C68 97(4) . 2_655
C64 C63 C68 51.1(10) 3_665 2_655
C64 C63 C62 120.0(12) 2_655 .
C68 C63 C62 120.0(15) 3_665 .
C64 C63 C62 120.0(7) . .
C68 C63 C62 120.0(7) . .
C64 C63 C62 120.0(12) 3_665 .
C68 C63 C62 120.0(15) 2_655 .
C68 C64 C68 120.0(14) 3_665 2_655
C68 C64 C63 64(4) 3_665 .
C68 C64 C63 64(4) 2_655 .
C68 C64 C65 89.9 3_665 .
C68 C64 C65 90.1 2_655 .
C63 C64 C65 120.0 . .
C68 C64 C67 49(2) 3_665 3_665
C68 C64 C67 109.1(18) 2_655 3_665
C63 C64 C67 96(4) . 3_665
C65 C64 C67 41(2) . 3_665
C68 C64 C67 109.1(18) 3_665 2_655
C68 C64 C67 49(2) 2_655 2_655
C63 C64 C67 95(4) . 2_655
C65 C64 C67 41(2) . 2_655
C67 C64 C67 69.1(16) 3_665 2_655
C67 C65 C67 120(4) 3_665 2_655
C67 C65 C64 90.1 3_665 .
C67 C65 C64 89.9 2_655 .
C67 C65 C66 64(5) 3_665 .
C67 C65 C66 64(4) 2_655 .
C64 C65 C66 120.0 . .
C67 C65 C68 49.3(16) 3_665 3_665
C67 C65 C68 109.0(17) 2_655 3_665
C64 C65 C68 40.8(16) . 3_665
C66 C65 C68 96(4) . 3_665
C67 C65 C68 109.2(17) 3_665 2_655
C67 C65 C68 48.9(16) 2_655 2_655
C64 C65 C68 41.0(16) . 2_655
C66 C65 C68 95(3) . 2_655
C68 C65 C68 69.1(5) 3_665 2_655
C67 C66 C65 52(3) 3_665 2_655
C67 C66 C65 51(5) 3_665 .
C65 C66 C65 97(4) 2_655 .
C67 C66 C67 97(5) 3_665 .
C65 C66 C67 51(4) 2_655 .
C65 C66 C67 120.0 . .
C67 C66 C67 97.2(3) 3_665 2_655
C65 C66 C67 120(3) 2_655 2_655
C65 C66 C67 52(5) . 2_655
C67 C66 C67 97(5) . 2_655
C67 C66 C65 120(2) 3_665 3_665
C65 C66 C65 97.2(3) 2_655 3_665
C65 C66 C65 97(4) . 3_665
C67 C66 C65 52(4) . 3_665
C67 C66 C65 51(3) 2_655 3_665
C67 C66 C69 120(3) 3_665 .
C65 C66 C69 120(3) 2_655 .
C65 C66 C69 120.0(19) . .
C67 C66 C69 120.0(19) . .
C67 C66 C69 120(3) 2_655 .
C65 C66 C69 120(3) 3_665 .
C65 C67 C65 120(4) 2_655 3_665
C65 C67 C68 90.1 2_655 .
C65 C67 C68 89.9 3_665 .
C65 C67 C66 64(5) 2_655 .
C65 C67 C66 64(4) 3_665 .
C68 C67 C66 120.0 . .
C65 C67 C64 49.3(14) 2_655 2_655
C65 C67 C64 109.0(17) 3_665 2_655
C68 C67 C64 40.8(14) . 2_655
C66 C67 C64 96(3) . 2_655
C65 C67 C64 109.2(17) 2_655 3_665
C65 C67 C64 48.9(13) 3_665 3_665
C68 C67 C64 41.0(13) . 3_665
C66 C67 C64 95(3) . 3_665
C64 C67 C64 69.1(5) 2_655 3_665
C64 C68 C64 120.0(13) 2_655 3_665
C64 C68 C67 89.9 2_655 .
C64 C68 C67 90.1 3_665 .
C64 C68 C63 64(4) 2_655 .
C64 C68 C63 64(4) 3_665 .
C67 C68 C63 120.0 . .
C64 C68 C65 49.3(15) 2_655 2_655
C64 C68 C65 109.1(17) 3_665 2_655
C67 C68 C65 40.6(15) . 2_655
C63 C68 C65 96(3) . 2_655
C64 C68 C65 109.2(17) 2_655 3_665
C64 C68 C65 48.9(15) 3_665 3_665
C67 C68 C65 41.2(15) . 3_665
C63 C68 C65 95(3) . 3_665
C65 C68 C65 69.1(16) 2_655 3_665
P1 C101 P2 112.5(10) . .
C116 C111 C112 121.1(17) . .
C116 C111 P1 121.8(14) . .
C112 C111 P1 116.8(13) . .
C113 C112 C111 113(2) . .
C114 C113 C112 127(3) . .
C115 C114 C113 117(2) . .
C114 C115 C116 120(2) . .
C115 C116 C111 122(2) . .
C122 C121 C126 120.1(18) . .
C122 C121 P1 124.0(16) . .
C126 C121 P1 115.9(13) . .
C123 C122 C121 122(2) . .
C122 C123 C124 125(2) . .
C123 C124 C125 113(2) . .
C126 C125 C124 116(2) . .
C121 C126 C125 122(2) . .
C132 C131 C136 120.0 . .
C132 C131 P2 120.6(17) . .
C136 C131 P2 119.4(17) . .
C131 C132 C133 120.0 . .
C134 C133 C132 120.0 . .
C133 C134 C135 120.0 . .
C136 C135 C134 120.0 . .
C135 C136 C131 120.0 . .
C142 C141 C146 120.0 . .
C142 C141 P2 115(3) . .
C146 C141 P2 125(3) . .
C143 C142 C141 120.0 . .
C144 C143 C142 120.0 . .
C143 C144 C145 120.0 . .
C146 C145 C144 120.0 . .
C145 C146 C141 120.0 . .
F12 Sb1 F16 90.2(4) . .
F12 Sb1 F11 90.3(4) . .
F16 Sb1 F11 89.9(4) . .
F12 Sb1 F13 90.0(4) . .
F16 Sb1 F13 90.1(4) . .
F11 Sb1 F13 179.7(6) . .
F12 Sb1 F15 90.1(4) . .
F16 Sb1 F15 179.7(7) . .
F11 Sb1 F15 90.0(4) . .
F13 Sb1 F15 90.0(4) . .
F12 Sb1 F14 179.8(6) . .
F16 Sb1 F14 89.8(4) . .
F11 Sb1 F14 89.9(4) . .
F13 Sb1 F14 89.9(4) . .
F15 Sb1 F14 89.9(4) . .
F23 Sb2 F22 89.3(14) . .
F23 Sb2 F25 91.4(15) . .
F22 Sb2 F25 90.9(15) . .
F23 Sb2 F26 90.3(15) . .
F22 Sb2 F26 91.3(15) . .
F25 Sb2 F26 177.2(17) . .
F23 Sb2 F24 90.7(15) . .
F22 Sb2 F24 179.8(19) . .
F25 Sb2 F24 88.9(15) . .
F26 Sb2 F24 88.9(14) . .
F23 Sb2 F21 177.6(17) . .
F22 Sb2 F21 91.2(14) . .
F25 Sb2 F21 90.9(15) . .
F26 Sb2 F21 87.3(14) . .
F24 Sb2 F21 88.8(14) . .
F32 Sb3 F32 54.2(17) 3_765 2_645
F32 Sb3 F32 54.2(17) 3_765 .
F32 Sb3 F32 54.2(17) 2_645 .
F32 Sb3 F31 106(2) 3_765 3_765
F32 Sb3 F31 160(3) 2_645 3_765
F32 Sb3 F31 121(3) . 3_765
F32 Sb3 F31 121(3) 3_765 2_645
F32 Sb3 F31 106(2) 2_645 2_645
F32 Sb3 F31 160(3) . 2_645
F31 Sb3 F31 79(2) 3_765 2_645
F32 Sb3 F31 160(3) 3_765 .
F32 Sb3 F31 121(3) 2_645 .
F32 Sb3 F31 106(2) . .
F31 Sb3 F31 79(2) 3_765 .
F31 Sb3 F31 79(2) 2_645 .
F32 F32 F32 80.3(17) 11_665 12_545
F32 F32 F32 49.8(9) 11_665 3_765
F32 F32 F32 90.00(2) 12_545 3_765
F32 F32 F32 90.000(19) 11_665 2_645
F32 F32 F32 49.8(9) 12_545 2_645
F32 F32 F32 60.000(8) 3_765 2_645
F32 F32 Sb3 111.8(12) 11_665 .
F32 F32 Sb3 111.8(12) 12_545 .
F32 F32 Sb3 62.9(8) 3_765 .
F32 F32 Sb3 62.9(9) 2_645 .

loop_
_geom_bond_atom_site_label_1
_geom_bond_atom_site_label_2
_geom_bond_distance
_geom_bond_site_symmetry_2
Au1 C41 1.96(2) .
Au1 C31 1.97(2) .
Au1 Ag1 2.9838(16) .
Au1 Ag4 3.0033(18) .
Au1 Ag2 3.2297(17) .
Au1 Ag3 3.2703(18) .
Au2 C11 2.02(2) .
Au2 C21 2.026(19) .
Au2 Ag4 2.8930(19) .
Au2 Ag1 2.9332(16) .
Au2 Ag3 3.1441(17) 2_655
Au2 Ag2 3.3152(17) 2_655
Ag1 P1 2.407(4) .
Ag1 C11 2.440(17) .
Ag1 C31 2.459(16) .
Ag1 Ag4 3.218(2) .
Ag2 C51 2.202(12) .
Ag2 C11 2.359(18) 3_665
Ag2 C31 2.465(16) .
Ag2 Ag5 2.954(5) .
Ag2 Ag2 3.019(2) 2_655
Ag2 Ag2 3.019(2) 3_665
Ag2 Au2 3.3152(17) 3_665
Ag3 C61 2.230(14) .
Ag3 C21 2.380(19) 3_665
Ag3 C41 2.44(2) .
Ag3 Ag5 2.940(5) .
Ag3 Ag3 3.010(3) 2_655
Ag3 Ag3 3.010(3) 3_665
Ag3 Au2 3.1441(17) 3_665
Ag4 P2 2.395(5) .
Ag4 C21 2.413(18) .
Ag4 C41 2.476(18) .
Ag5 Ag3 2.940(5) 2_655
Ag5 Ag3 2.940(5) 3_665
Ag5 Ag2 2.954(5) 2_655
Ag5 Ag2 2.954(5) 3_665
P1 C121 1.798(17) .
P1 C101 1.831(19) .
P1 C111 1.847(16) .
P2 C131 1.812(18) .
P2 C101 1.86(2) .
P2 C141 1.89(2) .
C11 C12 1.251(19) .
C11 Ag2 2.359(18) 2_655
C12 C13 1.420(16) .
C13 C14 1.3900 .
C13 C18 1.3900 .
C14 C15 1.3900 .
C15 C16 1.3900 .
C16 C17 1.3900 .
C16 C19 1.521(5) .
C17 C18 1.3900 .
C21 C22 1.253(19) .
C21 Ag3 2.380(19) 2_655
C22 C23 1.445(17) .
C23 C24 1.3900 .
C23 C28 1.3900 .
C24 C25 1.3900 .
C25 C26 1.3900 .
C26 C27 1.3900 .
C26 C29 1.526(5) .
C27 C28 1.3900 .
C31 C32 1.250(18) .
C32 C33 1.442(17) .
C33 C34 1.3900 .
C33 C38 1.3900 .
C34 C35 1.3900 .
C35 C36 1.3900 .
C36 C37 1.3900 .
C36 C39 1.521(5) .
C37 C38 1.3900 .
C41 C42 1.238(19) .
C42 C43 1.432(17) .
C43 C44 1.3900 .
C43 C48 1.3900 .
C44 C45 1.3900 .
C45 C46 1.3900 .
C46 C47 1.3900 .
C46 C49 1.520(5) .
C47 C48 1.3900 .
C51 C52 1.254(19) .
C51 Ag2 2.202(12) 2_655
C51 Ag2 2.202(12) 3_665
C52 C53 1.434(18) .
C53 C58 1.39(6) 3_665
C53 C54 1.39(5) 2_655
C53 C54 1.3900 .
C53 C58 1.3900 .
C53 C58 1.39(6) 2_655
C53 C54 1.39(5) 3_665
C54 C58 1.20(6) 3_665
C54 C58 1.21(6) 2_655
C54 C55 1.3900 .
C54 C57 1.83(5) 3_665
C54 C57 1.84(5) 2_655
C55 C57 1.20(7) 3_665
C55 C57 1.21(7) 2_655
C55 C56 1.3830 .
C55 C58 1.84(4) 3_665
C55 C58 1.85(4) 2_655
C56 C55 1.38(6) 2_655
C56 C55 1.38(6) 3_665
C56 C57 1.3970 .
C56 C57 1.40(7) 3_665
C56 C57 1.40(7) 2_655
C56 C59 1.520(5) .
C57 C55 1.20(8) 2_655
C57 C55 1.21(8) 3_665
C57 C58 1.3900 .
C57 C54 1.83(4) 2_655
C57 C54 1.84(4) 3_665
C58 C54 1.20(6) 2_655
C58 C54 1.21(6) 3_665
C58 C55 1.84(5) 2_655
C58 C55 1.85(5) 3_665
C61 C62 1.257(19) .
C61 Ag3 2.230(14) 2_655
C61 Ag3 2.230(14) 3_665
C62 C63 1.438(18) .
C63 C64 1.39(6) 2_655
C63 C68 1.39(5) 3_665
C63 C64 1.3900 .
C63 C68 1.3900 .
C63 C64 1.39(6) 3_665
C63 C68 1.39(5) 2_655
C64 C68 1.20(7) 3_665
C64 C68 1.21(7) 2_655
C64 C65 1.3900 .
C64 C67 1.83(6) 3_665
C64 C67 1.84(6) 2_655
C65 C67 1.19(9) 3_665
C65 C67 1.21(9) 2_655
C65 C66 1.3902 .
C65 C68 1.83(4) 3_665
C65 C68 1.84(4) 2_655
C66 C67 1.39(6) 3_665
C66 C65 1.39(7) 2_655
C66 C67 1.3898 .
C66 C67 1.39(6) 2_655
C66 C65 1.39(7) 3_665
C66 C69 1.521(5) .
C67 C65 1.19(6) 2_655
C67 C65 1.21(6) 3_665
C67 C68 1.3900 .
C67 C64 1.83(4) 2_655
C67 C64 1.84(4) 3_665
C68 C64 1.20(6) 2_655
C68 C64 1.21(6) 3_665
C68 C65 1.83(4) 2_655
C68 C65 1.84(4) 3_665
C111 C116 1.35(2) .
C111 C112 1.38(2) .
C112 C113 1.35(3) .
C113 C114 1.35(4) .
C114 C115 1.33(3) .
C115 C116 1.33(3) .
C121 C122 1.38(2) .
C121 C126 1.38(3) .
C122 C123 1.20(3) .
C123 C124 1.51(4) .
C124 C125 1.51(4) .
C125 C126 1.42(3) .
C131 C132 1.3900 .
C131 C136 1.3900 .
C132 C133 1.3900 .
C133 C134 1.3900 .
C134 C135 1.3900 .
C135 C136 1.3900 .
C141 C142 1.3900 .
C141 C146 1.3900 .
C142 C143 1.3900 .
C143 C144 1.3900 .
C144 C145 1.3900 .
C145 C146 1.3900 .
Sb1 F12 1.852(8) .
Sb1 F16 1.853(8) .
Sb1 F11 1.854(8) .
Sb1 F13 1.854(8) .
Sb1 F15 1.855(8) .
Sb1 F14 1.857(8) .
Sb2 F23 1.849(10) .
Sb2 F22 1.852(10) .
Sb2 F25 1.853(10) .
Sb2 F26 1.855(10) .
Sb2 F24 1.855(10) .
Sb2 F21 1.857(10) .
Sb3 F32 1.853(10) 3_765
Sb3 F32 1.853(10) 2_645
Sb3 F32 1.853(10) .
Sb3 F31 1.864(10) 3_765
Sb3 F31 1.864(10) 2_645
Sb3 F31 1.864(10) .
F32 F32 1.31(4) 11_665
F32 F32 1.31(4) 12_545
F32 F32 1.69(5) 3_765
F32 F32 1.69(5) 2_645
